data_4507133
loop_
_publ_author_name
'Gautier, Romain'
'Norquist, Alexander J.'
'Poeppelmeier, Kenneth R.'

_publ_section_title
;
 From Racemic Units to Polar Materials
;
_journal_issue 12
_journal_name_full 'Crystal Growth &amp; Design'
_journal_page_first 6267
_journal_paper_doi 10.1021/cg301539q
_journal_volume 12
_journal_year 2012
_chemical_absolute_configuration unk
_chemical_compound_source 'synthesis as described'
_chemical_formula_moiety '2(C20 Cu N4 O), 2(F6 Hf), 3(O)'
_chemical_formula_sum 'C20 Cu F6 Hf N4 O2.5'
_chemical_formula_weight 692.27
_space_group_IT_number 33
_symmetry_cell_setting orthorhombic
_symmetry_Int_Tables_number 33
_symmetry_space_group_name_Hall 'P 2c -2n'
_symmetry_space_group_name_H-M 'P n a 21'
_atom_sites_solution_primary direct
_atom_sites_solution_secondary difmap
_audit_conform_dict_location ftp://ftp.iucr.org/pub/cif_core.dic
_audit_conform_dict_name cif_core.dic
_audit_conform_dict_version 2.4
_audit_creation_date 2011-10-20T14:58:54-00:00
_audit_creation_method 'WinGX routine CIF_UPDATE'
_cell_angle_alpha 90
_cell_angle_beta 90
_cell_angle_gamma 90
_cell_formula_units_Z 8
_cell_length_a 20.5420(8)
_cell_length_b 14.8692(5)
_cell_length_c 15.0844(6)
_cell_measurement_reflns_used 9067
_cell_measurement_temperature 100(2)
_cell_measurement_theta_max 29.6403
_cell_measurement_theta_min 2.7397
_cell_measurement_wavelength 0.71073
_cell_volume 4607.4(3)
_computing_cell_refinement 'SAINT V7.68A integration software'
_computing_data_collection 'Bruker APEX2 software'
_computing_data_reduction 'SORTAV (Blessing, 1995)'
_computing_molecular_graphics 'Ortep-3 for Windows (Farrugia, 1997)'
_computing_publication_material 'WinGX publication routines (Farrugia, 1999)'
_computing_structure_refinement 'SHELXL-97 (Sheldrick, 1997)'
_diffrn_ambient_temperature 100(2)
_diffrn_detector 'APEX-II CCD'
_diffrn_measured_fraction_theta_full 0.979
_diffrn_measured_fraction_theta_max 0.979
_diffrn_measurement_device '\k-geometry diffractometer'
_diffrn_measurement_device_type 'Bruker APEX-II'
_diffrn_measurement_method '\f or \w oscillation scans'
_diffrn_orient_matrix_type 'x-axis to radiation source'
_diffrn_orient_matrix_UB_11 -0.235134E-1
_diffrn_orient_matrix_UB_12 0.406321E-1
_diffrn_orient_matrix_UB_13 -0.344948E-1
_diffrn_orient_matrix_UB_21 -0.277689E-2
_diffrn_orient_matrix_UB_22 0.494226E-1
_diffrn_orient_matrix_UB_23 0.323831E-1
_diffrn_orient_matrix_UB_31 0.629474E-1
_diffrn_orient_matrix_UB_32 0.17358E-1
_diffrn_orient_matrix_UB_33 -0.114566E-1
_diffrn_radiation_monochromator graphite
_diffrn_radiation_probe x-ray
_diffrn_radiation_type MoK\a
_diffrn_radiation_wavelength 0.71073
_diffrn_reflns_av_R_equivalents 0.05
_diffrn_reflns_av_unetI/netI 0.0864
_diffrn_reflns_limit_h_max 34
_diffrn_reflns_limit_h_min -29
_diffrn_reflns_limit_k_max 23
_diffrn_reflns_limit_k_min -24
_diffrn_reflns_limit_l_max 25
_diffrn_reflns_limit_l_min -20
_diffrn_reflns_number 43951
_diffrn_reflns_theta_full 36.34
_diffrn_reflns_theta_max 36.34
_diffrn_reflns_theta_min 1.69
_diffrn_source 'sealed x-ray tube'
_exptl_absorpt_coefficient_mu 5.5
_exptl_absorpt_correction_T_max 0.747
_exptl_absorpt_correction_T_min 0.624
_exptl_absorpt_correction_type multi-scan
_exptl_absorpt_process_details
;
SADABS-2008/1 - Bruker AXS area detector scaling and absorption correction
;
_exptl_crystal_colour blue
_exptl_crystal_density_diffrn 1.996
_exptl_crystal_density_method 'not measured'
_exptl_crystal_description block
_exptl_crystal_F_000 2584
_exptl_crystal_size_max 0.145
_exptl_crystal_size_mid 0.119
_exptl_crystal_size_min 0.091
_refine_diff_density_max 3.504
_refine_diff_density_min -1.769
_refine_diff_density_rms 0.26
_refine_ls_abs_structure_details 'Flack H D (1983), Acta Cryst. A39, 876-881'
_refine_ls_extinction_coef 0.00029(6)
_refine_ls_extinction_expression Fc^*^=kFc[1+0.001xFc^2^\l^3^/sin(2\q)]^-1/4^
_refine_ls_extinction_method SHELXL
_refine_ls_goodness_of_fit_ref 1.09
_refine_ls_hydrogen_treatment undef
_refine_ls_matrix_type full
_refine_ls_number_parameters 623
_refine_ls_number_reflns 17372
_refine_ls_number_restraints 1
_refine_ls_restrained_S_all 1.09
_refine_ls_R_factor_all 0.0868
_refine_ls_R_factor_gt 0.0518
_refine_ls_shift/su_max 0.007
_refine_ls_shift/su_mean 0.001
_refine_ls_structure_factor_coef Fsqd
_refine_ls_weighting_details 'calc w=1/[\s^2^(Fo^2^)+(0.0636P)^2^+0.0000P] where P=(Fo^2^+2Fc^2^)/3'
_refine_ls_weighting_scheme calc
_refine_ls_wR_factor_gt 0.1249
_refine_ls_wR_factor_ref 0.1399
_reflns_number_gt 12345
_reflns_number_total 17372
_reflns_threshold_expression >2sigma(I)
_cod_data_source_file cg301539q_si_002.cif
_cod_data_source_block rg23d_0m2
_cod_original_sg_symbol_Hall 'P 2c -2n '
_cod_database_code 4507133

loop_
_symmetry_equiv_pos_as_xyz
'x, y, z'
'-x, -y, z+1/2'
'-x+1/2, y+1/2, z+1/2'
'x+1/2, -y+1/2, z'

loop_
_atom_site_label
_atom_site_type_symbol
_atom_site_fract_x
_atom_site_fract_y
_atom_site_fract_z
_atom_site_U_iso_or_equiv
_atom_site_adp_type
_atom_site_occupancy
_atom_site_symmetry_multiplicity
_atom_site_calc_flag
Hf1 Hf 0.137237(14) 0.442211(17) 0.50317(2) 0.01757(7) Uani 1 1 d
Hf2 Hf 0.460570(15) 0.433512(18) 0.52794(2) 0.01990(7) Uani 1 1 d
Cu1 Cu 0.28615(4) 0.73532(6) 0.49708(7) 0.02145(18) Uani 1 1 d
Cu2 Cu 0.28814(4) 1.11905(6) 0.50471(7) 0.02014(17) Uani 1 1 d
F3B F 0.4111(3) 0.5472(3) 0.5526(4) 0.0364(13) Uani 1 1 d
F1A F 0.0678(3) 0.4324(4) 0.4121(4) 0.0393(15) Uani 1 1 d
F3A F 0.0828(3) 0.5172(4) 0.5810(4) 0.0497(17) Uani 1 1 d
C19B C 0.1472(4) 0.9943(5) 0.6819(7) 0.030(2) Uani 1 1 d
F2A F 0.2143(3) 0.4636(6) 0.5802(4) 0.0541(19) Uani 1 1 d
F2B F 0.4838(3) 0.4252(4) 0.6544(4) 0.0395(14) Uani 1 1 d
C16B C 0.2688(4) 1.0694(5) 0.6872(5) 0.0200(15) Uani 1 1 d
N4B N 0.2359(4) 1.0658(4) 0.6087(5) 0.0205(14) Uani 1 1 d
C5B C 0.2439(4) 1.0718(5) 0.3327(5) 0.0195(15) Uani 1 1 d
C10B C 0.4038(4) 1.0186(5) 0.4252(6) 0.0216(15) Uani 1 1 d
N1B N 0.2239(3) 1.1117(5) 0.4080(5) 0.0246(14) Uani 1 1 d
F4B F 0.5385(2) 0.5096(3) 0.5043(4) 0.0315(12) Uani 1 1 d
F6B F 0.3796(2) 0.3631(3) 0.5542(4) 0.0356(13) Uani 1 1 d
C15A C 0.3249(4) 0.8215(5) 0.6589(5) 0.0199(15) Uani 1 1 d
C7A C 0.3364(4) 0.7441(5) 0.2281(6) 0.0238(16) Uani 1 1 d
C1B C 0.1646(4) 1.1517(6) 0.4100(6) 0.0271(18) Uani 1 1 d
N2B N 0.3421(3) 1.0509(4) 0.4156(5) 0.0187(13) Uani 1 1 d
C15B C 0.3336(4) 1.1088(5) 0.6815(5) 0.0190(14) Uani 1 1 d
F1B F 0.4352(4) 0.4419(4) 0.4010(5) 0.0542(19) Uani 1 1 d
C6B C 0.3107(4) 1.0339(6) 0.3388(6) 0.0211(15) Uani 1 1 d
C6A C 0.3090(4) 0.7544(5) 0.3129(5) 0.0198(15) Uani 1 1 d
F5A F 0.1963(3) 0.3709(5) 0.4235(4) 0.0483(19) Uani 1 1 d
C5A C 0.2442(4) 0.7945(5) 0.3256(5) 0.0223(17) Uani 1 1 d
F4A F 0.1631(6) 0.5575(4) 0.4438(5) 0.080(3) Uani 1 1 d
O1B O 0.2832(3) 1.2610(4) 0.5026(6) 0.0396(17) Uani 1 1 d
C2B C 0.1241(4) 1.1526(7) 0.3378(7) 0.0311(19) Uani 1 1 d
C8B C 0.4027(5) 0.9522(5) 0.2801(6) 0.0273(18) Uani 1 1 d
F5B F 0.5108(2) 0.3228(3) 0.5010(5) 0.0422(13) Uani 1 1 d
C9B C 0.4346(4) 0.9693(5) 0.3587(6) 0.0214(15) Uani 1 1 d
C10A C 0.3985(4) 0.6866(6) 0.3815(6) 0.0268(17) Uani 1 1 d
C11B C 0.4129(4) 1.1669(5) 0.5844(6) 0.0277(18) Uani 1 1 d
N1A N 0.2222(3) 0.7960(4) 0.4115(5) 0.0195(13) Uani 1 1 d
C3A C 0.1468(4) 0.8701(5) 0.2771(6) 0.0249(17) Uani 1 1 d
N3B N 0.3535(3) 1.1313(4) 0.5981(5) 0.0203(13) Uani 1 1 d
C14A C 0.3599(4) 0.8695(5) 0.7233(6) 0.0241(16) Uani 1 1 d
N2A N 0.3380(3) 0.7277(4) 0.3878(5) 0.0203(13) Uani 1 1 d
C12B C 0.4559(4) 1.1818(5) 0.6538(7) 0.0266(18) Uani 1 1 d
C1A C 0.1655(4) 0.8340(5) 0.4284(6) 0.0234(16) Uani 1 1 d
C8A C 0.3988(4) 0.7025(5) 0.2232(6) 0.0281(18) Uani 1 1 d
C14B C 0.3727(4) 1.1231(6) 0.7533(6) 0.0273(18) Uani 1 1 d
C17A C 0.2270(4) 0.7902(6) 0.7559(6) 0.0215(16) Uani 1 1 d
C7B C 0.3389(4) 0.9849(5) 0.2689(6) 0.0201(14) Uani 1 1 d
C13A C 0.4220(4) 0.9002(6) 0.7009(6) 0.0241(16) Uani 1 1 d
C4B C 0.2069(4) 1.0720(6) 0.2574(6) 0.0233(16) Uani 1 1 d
C18A C 0.1674(4) 0.7507(6) 0.7667(6) 0.030(2) Uani 1 1 d
F6A F 0.1135(4) 0.3341(4) 0.5660(5) 0.062(2) Uani 1 1 d
N3A N 0.3497(3) 0.8044(4) 0.5782(5) 0.0220(13) Uani 1 1 d
C16A C 0.2585(4) 0.7833(5) 0.6759(6) 0.0228(17) Uani 1 1 d
C2A C 0.1259(4) 0.8722(5) 0.3640(6) 0.0233(16) Uani 1 1 d
C9A C 0.4290(4) 0.6742(6) 0.3048(7) 0.0312(19) Uani 1 1 d
C12A C 0.4475(4) 0.8850(5) 0.6190(6) 0.0232(16) Uani 1 1 d
N4A N 0.2325(3) 0.7414(5) 0.6062(5) 0.0245(14) Uani 1 1 d
O1A O 0.2951(3) 0.5970(4) 0.5103(7) 0.0453(19) Uani 1 1 d
C13B C 0.4384(5) 1.1621(6) 0.7386(7) 0.033(2) Uani 1 1 d
C4A C 0.2063(4) 0.8305(6) 0.2569(6) 0.0239(17) Uani 1 1 d
C20B C 0.1761(4) 1.0283(6) 0.6066(6) 0.0261(18) Uani 1 1 d
C20A C 0.1745(4) 0.6993(6) 0.6138(6) 0.0260(17) Uani 1 1 d
C19A C 0.1402(4) 0.7043(6) 0.6932(6) 0.0267(18) Uani 1 1 d
C18B C 0.1801(5) 0.9989(6) 0.7630(7) 0.032(2) Uani 1 1 d
C3B C 0.1473(4) 1.1099(6) 0.2582(5) 0.0239(16) Uani 1 1 d
C17B C 0.2405(5) 1.0380(6) 0.7646(6) 0.0303(19) Uani 1 1 d
C11A C 0.4099(4) 0.8368(5) 0.5581(6) 0.0230(16) Uani 1 1 d
OW1 O 0.5401(4) 0.6818(4) 0.5637(6) 0.0458(19) Uani 1 1 d
OW2 O 0.4573(3) 1.1763(4) 0.9464(5) 0.0308(14) Uani 1 1 d
OW3 O 0.4798(4) 0.2010(5) 0.3747(6) 0.0440(19) Uani 1 1 d

loop_
_atom_site_aniso_label
_atom_site_aniso_U_11
_atom_site_aniso_U_22
_atom_site_aniso_U_33
_atom_site_aniso_U_23
_atom_site_aniso_U_13
_atom_site_aniso_U_12
Hf1 0.01757(13) 0.02165(11) 0.01349(12) 0.00066(12) -0.00266(11) -0.00026(10)
Hf2 0.01713(13) 0.01982(11) 0.02274(16) 0.00483(12) -0.00443(12) -0.00046(10)
Cu1 0.0173(4) 0.0307(4) 0.0163(4) 0.0039(4) -0.0001(4) 0.0012(3)
Cu2 0.0178(4) 0.0304(4) 0.0122(4) -0.0030(4) -0.0019(4) -0.0010(3)
F3B 0.026(3) 0.032(3) 0.052(4) 0.000(2) -0.001(2) 0.0102(19)
F1A 0.027(3) 0.062(4) 0.029(3) -0.010(3) -0.014(2) 0.019(3)
F3A 0.040(4) 0.064(4) 0.045(4) -0.025(3) -0.015(3) 0.031(3)
C19B 0.031(5) 0.020(3) 0.038(5) -0.002(3) 0.016(4) 0.004(3)
F2A 0.020(3) 0.122(6) 0.020(3) -0.017(4) -0.009(2) 0.005(3)
F2B 0.029(3) 0.062(4) 0.027(3) 0.018(3) -0.009(2) -0.008(3)
C16B 0.024(4) 0.020(3) 0.016(4) 0.001(3) 0.004(3) 0.006(3)
N4B 0.025(4) 0.023(3) 0.014(3) -0.003(2) 0.005(3) 0.003(3)
C5B 0.020(4) 0.022(3) 0.016(4) 0.000(3) 0.004(3) -0.006(3)
C10B 0.016(4) 0.029(4) 0.020(4) 0.001(3) -0.003(3) 0.000(3)
N1B 0.023(4) 0.037(4) 0.014(3) -0.003(3) 0.000(3) 0.002(3)
F4B 0.024(2) 0.027(2) 0.045(3) 0.007(2) 0.001(3) -0.0064(16)
F6B 0.019(2) 0.032(3) 0.056(4) 0.005(2) -0.010(2) -0.0077(19)
C15A 0.018(4) 0.026(4) 0.015(4) 0.005(3) 0.003(3) 0.005(3)
C7A 0.015(4) 0.028(4) 0.029(4) -0.001(3) 0.006(3) 0.000(3)
C1B 0.022(4) 0.040(5) 0.019(4) -0.005(3) -0.008(3) 0.008(3)
N2B 0.018(3) 0.020(3) 0.018(3) 0.003(2) 0.001(3) 0.000(2)
C15B 0.020(4) 0.017(3) 0.020(4) -0.003(3) 0.001(3) 0.008(3)
F1B 0.059(5) 0.069(5) 0.035(4) 0.008(3) -0.019(3) 0.003(3)
C6B 0.016(4) 0.027(4) 0.020(4) 0.008(3) 0.002(3) 0.000(3)
C6A 0.018(4) 0.021(3) 0.021(4) 0.000(3) -0.002(3) -0.003(3)
F5A 0.032(3) 0.092(5) 0.020(3) -0.018(3) -0.011(2) 0.036(3)
C5A 0.035(5) 0.016(3) 0.016(4) 0.004(3) 0.000(3) -0.010(3)
F4A 0.174(9) 0.049(4) 0.018(3) 0.006(3) 0.000(4) -0.058(5)
O1B 0.031(3) 0.025(2) 0.063(5) 0.004(3) -0.025(4) -0.002(2)
C2B 0.026(5) 0.040(5) 0.027(5) -0.006(4) -0.004(4) 0.003(4)
C8B 0.036(5) 0.028(4) 0.019(4) 0.002(3) 0.006(3) -0.006(3)
F5B 0.037(3) 0.024(2) 0.065(4) 0.002(3) 0.011(3) 0.0051(19)
C9B 0.017(4) 0.021(3) 0.026(4) -0.002(3) -0.004(3) 0.001(3)
C10A 0.019(4) 0.030(4) 0.032(5) 0.005(3) 0.000(3) 0.001(3)
C11B 0.031(5) 0.026(4) 0.026(5) 0.000(3) -0.007(4) -0.003(3)
N1A 0.020(3) 0.019(3) 0.019(3) 0.003(2) 0.000(3) -0.002(2)
C3A 0.026(4) 0.015(3) 0.033(5) 0.002(3) -0.007(3) -0.003(3)
N3B 0.020(3) 0.020(3) 0.021(4) 0.001(2) -0.003(3) 0.001(2)
C14A 0.015(4) 0.026(4) 0.031(5) 0.006(3) -0.002(3) -0.003(3)
N2A 0.022(3) 0.022(3) 0.017(3) -0.001(2) 0.000(3) -0.001(2)
C12B 0.022(4) 0.019(3) 0.039(5) 0.005(3) -0.011(4) -0.001(3)
C1A 0.020(4) 0.027(4) 0.023(4) -0.001(3) -0.002(3) -0.003(3)
C8A 0.034(5) 0.022(4) 0.028(5) -0.004(3) 0.008(4) -0.012(3)
C14B 0.033(5) 0.031(4) 0.018(4) -0.004(3) -0.001(3) 0.009(3)
C17A 0.012(4) 0.028(4) 0.025(4) 0.007(3) 0.004(3) -0.001(3)
C7B 0.024(4) 0.021(3) 0.015(3) -0.001(3) 0.000(3) 0.000(3)
C13A 0.017(4) 0.026(4) 0.029(5) 0.005(3) 0.001(3) 0.001(3)
C4B 0.024(4) 0.031(4) 0.015(4) -0.001(3) 0.001(3) 0.004(3)
C18A 0.024(4) 0.039(5) 0.027(5) 0.017(4) 0.007(4) 0.003(4)
F6A 0.095(5) 0.041(3) 0.050(4) 0.022(3) -0.010(4) -0.033(3)
N3A 0.023(3) 0.023(3) 0.020(3) 0.004(3) -0.001(3) 0.001(2)
C16A 0.025(4) 0.024(4) 0.020(4) 0.005(3) -0.005(3) 0.002(3)
C2A 0.029(4) 0.021(3) 0.021(4) 0.004(3) -0.008(3) -0.002(3)
C9A 0.026(5) 0.028(4) 0.039(6) 0.008(4) 0.000(4) 0.001(3)
C12A 0.016(4) 0.029(4) 0.025(4) 0.001(3) 0.002(3) -0.005(3)
N4A 0.013(3) 0.038(4) 0.023(4) 0.006(3) -0.003(3) -0.001(3)
O1A 0.025(3) 0.030(3) 0.080(6) 0.022(4) 0.006(4) -0.003(2)
C13B 0.036(5) 0.033(4) 0.030(5) -0.006(4) -0.019(4) 0.010(4)
C4A 0.030(4) 0.024(4) 0.018(4) 0.007(3) -0.008(3) -0.003(3)
C20B 0.025(4) 0.025(4) 0.029(5) -0.007(3) 0.001(3) -0.004(3)
C20A 0.017(4) 0.038(4) 0.023(4) 0.009(3) 0.001(3) -0.002(3)
C19A 0.014(4) 0.036(4) 0.030(5) 0.015(4) -0.007(3) 0.000(3)
C18B 0.035(5) 0.025(4) 0.036(5) 0.011(3) 0.015(4) 0.002(4)
C3B 0.025(4) 0.032(4) 0.014(4) 0.003(3) -0.006(3) 0.002(3)
C17B 0.037(5) 0.032(4) 0.022(4) 0.005(3) 0.003(4) 0.016(4)
C11A 0.018(4) 0.028(4) 0.023(4) 0.003(3) 0.000(3) 0.001(3)
OW1 0.051(4) 0.024(3) 0.062(5) 0.000(3) -0.008(4) -0.010(3)
OW2 0.027(3) 0.034(3) 0.031(4) 0.005(3) -0.006(3) 0.000(3)
OW3 0.045(4) 0.033(3) 0.054(5) -0.004(3) 0.017(4) -0.011(3)

loop_
_atom_type_symbol
_atom_type_description
_atom_type_scat_dispersion_real
_atom_type_scat_dispersion_imag
_atom_type_scat_source
C C 0.0033 0.0016 'International Tables Vol C Tables 4.2.6.8 and 6.1.1.4'
N N 0.0061 0.0033 'International Tables Vol C Tables 4.2.6.8 and 6.1.1.4'
O O 0.0106 0.006 'International Tables Vol C Tables 4.2.6.8 and 6.1.1.4'
F F 0.0171 0.0103 'International Tables Vol C Tables 4.2.6.8 and 6.1.1.4'
Cu Cu 0.3201 1.2651 'International Tables Vol C Tables 4.2.6.8 and 6.1.1.4'
Hf Hf -0.583 6.1852 'International Tables Vol C Tables 4.2.6.8 and 6.1.1.4'

loop_
_geom_angle_atom_site_label_1
_geom_angle_atom_site_label_2
_geom_angle_atom_site_label_3
_geom_angle
F6A Hf1 F3A 92.0(3)
F6A Hf1 F1A 95.6(3)
F3A Hf1 F1A 92.7(2)
F6A Hf1 F2A 92.7(3)
F3A Hf1 F2A 90.8(3)
F1A Hf1 F2A 170.9(3)
F6A Hf1 F4A 177.0(3)
F3A Hf1 F4A 86.1(4)
F1A Hf1 F4A 86.8(3)
F2A Hf1 F4A 85.0(4)
F6A Hf1 F5A 90.4(3)
F3A Hf1 F5A 177.0(3)
F1A Hf1 F5A 88.9(2)
F2A Hf1 F5A 87.3(2)
F4A Hf1 F5A 91.4(4)
F2B Hf2 F5B 91.1(3)
F2B Hf2 F1B 178.8(3)
F5B Hf2 F1B 89.5(3)
F2B Hf2 F4B 90.9(2)
F5B Hf2 F4B 90.96(19)
F1B Hf2 F4B 90.1(3)
F2B Hf2 F6B 88.6(2)
F5B Hf2 F6B 92.2(2)
F1B Hf2 F6B 90.4(3)
F4B Hf2 F6B 176.8(2)
F2B Hf2 F3B 89.8(3)
F5B Hf2 F3B 178.5(3)
F1B Hf2 F3B 89.6(3)
F4B Hf2 F3B 87.8(2)
F6B Hf2 F3B 89.0(2)
N2A Cu1 N4A 178.8(3)
N2A Cu1 N1A 81.0(3)
N4A Cu1 N1A 98.4(3)
N2A Cu1 N3A 100.6(3)
N4A Cu1 N3A 80.6(3)
N1A Cu1 N3A 124.0(3)
N2A Cu1 O1A 88.6(3)
N4A Cu1 O1A 90.8(3)
N1A Cu1 O1A 123.6(3)
N3A Cu1 O1A 112.4(3)
N3B Cu2 N1B 177.4(3)
N3B Cu2 N2B 98.6(3)
N1B Cu2 N2B 81.2(3)
N3B Cu2 N4B 81.1(3)
N1B Cu2 N4B 101.1(3)
N2B Cu2 N4B 127.0(3)
N3B Cu2 O1B 87.1(3)
N1B Cu2 O1B 90.7(3)
N2B Cu2 O1B 121.2(3)
N4B Cu2 O1B 111.8(3)
C20B C19B C18B 119.5(9)
N4B C16B C17B 120.7(8)
N4B C16B C15B 114.6(7)
C17B C16B C15B 124.7(8)
C20B N4B C16B 119.1(8)
C20B N4B Cu2 128.1(6)
C16B N4B Cu2 112.8(6)
N1B C5B C4B 122.0(8)
N1B C5B C6B 113.4(7)
C4B C5B C6B 124.5(8)
N2B C10B C9B 122.1(7)
C5B N1B C1B 119.1(7)
C5B N1B Cu2 116.4(6)
C1B N1B Cu2 124.1(6)
N3A C15A C14A 122.0(7)
N3A C15A C16A 115.3(7)
C14A C15A C16A 122.6(7)
C6A C7A C8A 117.0(8)
N1B C1B C2B 122.2(8)
C6B N2B C10B 118.0(7)
C6B N2B Cu2 113.8(5)
C10B N2B Cu2 128.1(6)
C14B C15B N3B 121.1(8)
C14B C15B C16B 123.6(8)
N3B C15B C16B 115.3(7)
N2B C6B C7B 122.9(7)
N2B C6B C5B 115.1(7)
C7B C6B C5B 122.1(8)
N2A C6A C7A 123.8(7)
N2A C6A C5A 114.5(7)
C7A C6A C5A 121.7(7)
N1A C5A C4A 120.6(8)
N1A C5A C6A 115.3(7)
C4A C5A C6A 124.1(8)
C1B C2B C3B 117.2(8)
C9B C8B C7B 118.9(8)
C8B C9B C10B 120.0(8)
C9A C10A N2A 122.9(8)
N3B C11B C12B 121.6(9)
C1A N1A C5A 118.7(7)
C1A N1A Cu1 129.2(6)
C5A N1A Cu1 112.1(6)
C2A C3A C4A 119.5(8)
C11B N3B C15B 120.6(7)
C11B N3B Cu2 123.3(6)
C15B N3B Cu2 115.8(5)
C13A C14A C15A 117.8(8)
C6A N2A C10A 118.2(7)
C6A N2A Cu1 116.7(5)
C10A N2A Cu1 124.6(6)
C13B C12B C11B 120.5(8)
N1A C1A C2A 123.9(8)
C7A C8A C9A 118.0(8)
C15B C14B C13B 118.5(8)
C18A C17A C16A 119.6(8)
C6B C7B C8B 118.2(8)
C12A C13A C14A 121.1(8)
C3B C4B C5B 120.0(8)
C17A C18A C19A 117.9(8)
C15A N3A C11A 118.6(7)
C15A N3A Cu1 113.1(5)
C11A N3A Cu1 128.2(6)
N4A C16A C17A 122.7(8)
N4A C16A C15A 113.9(8)
C17A C16A C15A 123.4(8)
C3A C2A C1A 118.2(8)
C10A C9A C8A 120.0(8)
C13A C12A C11A 118.0(7)
C16A N4A C20A 120.1(8)
C16A N4A Cu1 117.0(6)
C20A N4A Cu1 122.7(6)
C12B C13B C14B 117.6(8)
C3A C4A C5A 119.2(8)
N4B C20B C19B 121.8(9)
N4A C20A C19A 119.7(8)
C20A C19A C18A 119.9(8)
C17B C18B C19B 118.3(8)
C4B C3B C2B 119.5(8)
C18B C17B C16B 120.5(9)
N3A C11A C12A 122.5(8)

loop_
_geom_bond_atom_site_label_1
_geom_bond_atom_site_label_2
_geom_bond_distance
Hf1 F6A 1.929(6)
Hf1 F3A 1.967(5)
Hf1 F1A 1.985(6)
Hf1 F2A 1.989(6)
Hf1 F4A 2.006(6)
Hf1 F5A 2.010(5)
Hf2 F2B 1.970(6)
Hf2 F5B 1.985(5)
Hf2 F1B 1.989(7)
Hf2 F4B 1.994(4)
Hf2 F6B 2.005(5)
Hf2 F3B 2.008(5)
Cu1 N2A 1.966(7)
Cu1 N4A 1.983(7)
Cu1 N1A 2.051(7)
Cu1 N3A 2.062(7)
Cu1 O1A 2.075(6)
Cu2 N3B 1.955(7)
Cu2 N1B 1.971(7)
Cu2 N2B 2.016(7)
Cu2 N4B 2.059(7)
Cu2 O1B 2.114(5)
C19B C20B 1.378(13)
C19B C18B 1.400(15)
C16B N4B 1.366(11)
C16B C17B 1.386(12)
C16B C15B 1.457(11)
N4B C20B 1.348(11)
C5B N1B 1.346(11)
C5B C4B 1.366(12)
C5B C6B 1.486(11)
C10B N2B 1.363(10)
C10B C9B 1.395(12)
N1B C1B 1.355(11)
C15A N3A 1.344(10)
C15A C14A 1.403(12)
C15A C16A 1.501(12)
C7A C6A 1.406(12)
C7A C8A 1.426(12)
C1B C2B 1.369(12)
N2B C6B 1.350(11)
C15B C14B 1.365(12)
C15B N3B 1.364(11)
C6B C7B 1.407(12)
C6A N2A 1.337(10)
C6A C5A 1.470(12)
C5A N1A 1.372(11)
C5A C4A 1.403(11)
C2B C3B 1.439(13)
C8B C9B 1.378(12)
C8B C7B 1.409(13)
C10A C9A 1.328(14)
C10A N2A 1.388(11)
C11B N3B 1.346(11)
C11B C12B 1.387(12)
N1A C1A 1.319(11)
C3A C2A 1.379(13)
C3A C4A 1.390(12)
C14A C13A 1.398(11)
C12B C13B 1.361(14)
C1A C2A 1.390(11)
C8A C9A 1.441(13)
C14B C13B 1.485(14)
C17A C18A 1.368(12)
C17A C16A 1.373(12)
C13A C12A 1.361(12)
C4B C3B 1.346(11)
C18A C19A 1.420(14)
N3A C11A 1.361(10)
C16A N4A 1.333(11)
C12A C11A 1.400(12)
N4A C20A 1.351(11)
C20A C19A 1.390(13)
C18B C17B 1.370(14)
